data_7705770
loop_
_publ_author_name
'Plajer, Alex J.'
'Crusius, Daniel'
'Jethwa, Rajesh B.'
'Garc\'ia-Romero, \'Alvaro'
'Bond, Andrew D.'
'Garc\'ia-Rodr\'iguez, Ra\'ul'
'Wright, Dominic S.'

_publ_section_title
;
 Coordination chemistry of the bench-stable tris-2-pyridyl pnictogen
 ligands [E(6-Me-2-py)<sub>3</sub>] (E = As, As[double bond, length as
 m-dash]O, Sb).
;
_journal_issue 7
_journal_name_full 'Dalton transactions (Cambridge, England : 2003)'
_journal_page_first 2393
_journal_page_last 2402
_journal_paper_doi 10.1039/d0dt03732j
_journal_volume 50
_journal_year 2021
_chemical_formula_moiety 'C20 H21 As Cu N4 O +, F6 P -'
_chemical_formula_sum 'C20 H21 As Cu F6 N4 O P'
_chemical_formula_weight 616.84
_space_group_crystal_system monoclinic
_space_group_IT_number 12
_space_group_name_Hall '-C 2y'
_space_group_name_H-M_alt 'C 1 2/m 1'
_atom_sites_solution_hydrogens mixed
_atom_sites_solution_primary dual
_atom_sites_solution_secondary difmap
_audit_creation_method SHELXL-2018/3
_audit_update_record
;
2020-11-18 deposited with the CCDC.	2020-11-26 downloaded from the CCDC.
;
_cell_angle_alpha 90
_cell_angle_beta 91.8006(13)
_cell_angle_gamma 90
_cell_formula_units_Z 4
_cell_length_a 17.9397(5)
_cell_length_b 14.5346(4)
_cell_length_c 8.8190(2)
_cell_measurement_reflns_used 4908
_cell_measurement_temperature 180(2)
_cell_measurement_theta_max 66.58
_cell_measurement_theta_min 3.91
_cell_volume 2298.39(10)
_computing_cell_refinement 'SAINT (Bruker, 2016)'
_computing_data_collection 'APEX3 (Bruker, 2016)'
_computing_data_reduction SAINT
_computing_molecular_graphics 'Mercury (Macrae et al., 2008)'
_computing_publication_material SHELXL
_computing_structure_refinement 'SHELXL (Sheldrick, 2015)'
_computing_structure_solution 'SHELXT (Sheldrick, 2015)'
_diffrn_ambient_temperature 180(2)
_diffrn_measured_fraction_theta_full 0.994
_diffrn_measured_fraction_theta_max 0.994
_diffrn_measurement_device_type 'Bruker D8-QUEST PHOTON-100'
_diffrn_measurement_method '\w and \f-scans'
_diffrn_radiation_type CuK\a
_diffrn_radiation_wavelength 1.54178
_diffrn_reflns_av_R_equivalents 0.0308
_diffrn_reflns_av_unetI/netI 0.0280
_diffrn_reflns_Laue_measured_fraction_full 0.994
_diffrn_reflns_Laue_measured_fraction_max 0.994
_diffrn_reflns_limit_h_max 20
_diffrn_reflns_limit_h_min -21
_diffrn_reflns_limit_k_max 15
_diffrn_reflns_limit_k_min -17
_diffrn_reflns_limit_l_max 10
_diffrn_reflns_limit_l_min -10
_diffrn_reflns_number 7344
_diffrn_reflns_point_group_measured_fraction_full 0.994
_diffrn_reflns_point_group_measured_fraction_max 0.994
_diffrn_reflns_theta_full 66.578
_diffrn_reflns_theta_max 66.578
_diffrn_reflns_theta_min 3.915
_diffrn_source 'Incoatec I\mS Cu microsource'
_exptl_absorpt_coefficient_mu 4.253
_exptl_absorpt_correction_T_max 0.7528
_exptl_absorpt_correction_T_min 0.5451
_exptl_absorpt_correction_type multi-scan
_exptl_absorpt_process_details 'SADABS (Bruker, 2014)'
_exptl_crystal_colour yellow
_exptl_crystal_density_diffrn 1.783
_exptl_crystal_description block
_exptl_crystal_F_000 1232
_exptl_crystal_size_max 0.220
_exptl_crystal_size_mid 0.130
_exptl_crystal_size_min 0.060
_refine_diff_density_max 0.363
_refine_diff_density_min -0.260
_refine_diff_density_rms 0.063
_refine_ls_extinction_coef 0.00042(4)
_refine_ls_extinction_method 'SHELXL-2018/3 (Sheldrick 2018)'
_refine_ls_goodness_of_fit_ref 1.075
_refine_ls_hydrogen_treatment constr
_refine_ls_matrix_type full
_refine_ls_number_parameters 204
_refine_ls_number_reflns 2110
_refine_ls_number_restraints 18
_refine_ls_restrained_S_all 1.076
_refine_ls_R_factor_all 0.0312
_refine_ls_R_factor_gt 0.0261
_refine_ls_shift/su_max 0.000
_refine_ls_shift/su_mean 0.000
_refine_ls_structure_factor_coef Fsqd
_refine_ls_weighting_details 'w=1/[\s^2^(Fo^2^)+(0.0288P)^2^+3.6258P] where P=(Fo^2^+2Fc^2^)/3'
_refine_ls_weighting_scheme calc
_refine_ls_wR_factor_gt 0.0643
_refine_ls_wR_factor_ref 0.0673
_reflns_Friedel_coverage 0.000
_reflns_number_gt 1887
_reflns_number_total 2110
_reflns_threshold_expression 'I > 2\s(I)'
_cod_data_source_file d0dt03732j2.cif
_cod_data_source_block 2
_cod_depositor_comments 'Adding full bibliography for 7705770--7705782.cif.'
_cod_original_sg_symbol_H-M 'C 2/m'
_cod_database_code 7705770
_cambridge_user_name 'Alex Plajer'
_cambridge_user_crsid ajp33
_cambridge_supervisor_name 'Dominic Wright'
_cambridge_supervisor_crsid dsw1000
_cambridge_crystallographer_name 'Andrew Bond'
_cambridge_crystallographer_crsid adb29
_cambridge_sample_id DS_As(V)CuPF6
_cambridge_data_id DW_B1_0290
_shelx_space_group_comment
;
The symmetry employed for this shelxl refinement is uniquely defined
by the following loop, which should always be used as a source of
symmetry information in preference to the above space-group names.
They are only intended as comments.
;
_shelx_estimated_absorpt_t_min 0.455
_shelx_estimated_absorpt_t_max 0.784

loop_
_space_group_symop_operation_xyz
'x, y, z'
'-x, y, -z'
'x+1/2, y+1/2, z'
'-x+1/2, y+1/2, -z'
'-x, -y, -z'
'x, -y, z'
'-x+1/2, -y+1/2, -z'
'x+1/2, -y+1/2, z'

loop_
_atom_site_label
_atom_site_type_symbol
_atom_site_fract_x
_atom_site_fract_y
_atom_site_fract_z
_atom_site_U_iso_or_equiv
_atom_site_adp_type
_atom_site_occupancy
_atom_site_site_symmetry_order
_atom_site_calc_flag
_atom_site_refinement_flags_posn
_atom_site_refinement_flags_adp
_atom_site_refinement_flags_occupancy
_atom_site_disorder_assembly
_atom_site_disorder_group
As1 As 0.16354(2) 0.500000 0.40470(4) 0.01913(13) Uani 1 2 d S T P . .
Cu1 Cu 0.31858(2) 0.500000 0.57197(5) 0.02420(15) Uani 1 2 d S T P . .
O1 O 0.08242(12) 0.500000 0.3151(3) 0.0293(6) Uani 1 2 d S T P . .
N1 N 0.22389(14) 0.500000 0.7025(3) 0.0188(6) Uani 1 2 d S T P . .
N2 N 0.29050(9) 0.61304(14) 0.4264(2) 0.0203(4) Uani 1 1 d . . . . .
N3 N 0.41938(15) 0.500000 0.6610(3) 0.0277(7) Uani 1 2 d S T P . .
C1 C 0.15851(16) 0.500000 0.6229(3) 0.0192(7) Uani 1 2 d S T P . .
C2 C 0.08897(17) 0.500000 0.6855(4) 0.0253(7) Uani 1 2 d S T P . .
H2A H 0.044647 0.500000 0.623618 0.030 Uiso 1 2 calc R U P . .
C3 C 0.08657(19) 0.500000 0.8425(4) 0.0306(8) Uani 1 2 d S T P . .
H3A H 0.040082 0.500000 0.891176 0.037 Uiso 1 2 calc R U P . .
C4 C 0.1523(2) 0.500000 0.9267(4) 0.0303(8) Uani 1 2 d S T P . .
H4A H 0.151225 0.500000 1.034356 0.036 Uiso 1 2 calc R U P . .
C5 C 0.22074(18) 0.500000 0.8555(4) 0.0222(7) Uani 1 2 d S T P . .
C6 C 0.2931(2) 0.500000 0.9456(4) 0.0315(8) Uani 1 2 d S T P . .
H6A H 0.285499 0.500000 1.055168 0.047 Uiso 1 2 d R U P . .
H6B H 0.321039 0.554210 0.913498 0.047 Uiso 1 1 d R U . . .
C7 C 0.22297(12) 0.60563(17) 0.3553(2) 0.0208(5) Uani 1 1 d . . . . .
C8 C 0.19356(13) 0.66803(19) 0.2520(3) 0.0272(5) Uani 1 1 d . . . . .
H8A H 0.145352 0.659702 0.206365 0.033 Uiso 1 1 calc R U . . .
C9 C 0.23724(16) 0.74349(19) 0.2173(3) 0.0347(6) Uani 1 1 d . . . . .
H9A H 0.219938 0.787655 0.145007 0.042 Uiso 1 1 calc R U . . .
C10 C 0.30599(15) 0.75343(19) 0.2892(3) 0.0315(6) Uani 1 1 d . . . . .
H10A H 0.336321 0.804941 0.266727 0.038 Uiso 1 1 calc R U . . .
C11 C 0.33133(12) 0.68833(18) 0.3947(3) 0.0253(5) Uani 1 1 d . . . . .
C12 C 0.40518(13) 0.6999(2) 0.4758(3) 0.0348(6) Uani 1 1 d . . . . .
H12A H 0.400221 0.685282 0.583524 0.052 Uiso 1 1 calc R U . . .
H12B H 0.422070 0.763634 0.465419 0.052 Uiso 1 1 calc R U . . .
H12C H 0.441648 0.658327 0.431702 0.052 Uiso 1 1 calc R U . . .
C13 C 0.47778(19) 0.500000 0.7124(4) 0.0256(7) Uani 1 2 d S T P . .
C14 C 0.55366(19) 0.500000 0.7768(5) 0.0348(9) Uani 1 2 d S T P . .
H14A H 0.589792 0.500000 0.695716 0.052 Uiso 1 2 d R U P . .
H14B H 0.561812 0.554850 0.839785 0.052 Uiso 1 1 d R U . . .
P1 P 0.500000 0.74064(7) 1.000000 0.0308(2) Uani 1 2 d DS T P . .
F1 F 0.5005(3) 0.7114(3) 1.1715(5) 0.0752(18) Uani 0.5 1 d D . P A -1
F2 F 0.4579(2) 0.6478(3) 0.9541(5) 0.0704(13) Uani 0.5 1 d D . P A -1
F3 F 0.4208(2) 0.7881(4) 1.0181(5) 0.0662(13) Uani 0.5 1 d D . P A -1
F4 F 0.5779(2) 0.6926(4) 0.9812(6) 0.0818(16) Uani 0.5 1 d D . P A -1
F5 F 0.5395(2) 0.8336(3) 1.0413(5) 0.0714(13) Uani 0.5 1 d D . P A -1
F6 F 0.4969(3) 0.7679(4) 0.8253(5) 0.0740(17) Uani 0.5 1 d D . P A -1

loop_
_atom_site_aniso_label
_atom_site_aniso_U_11
_atom_site_aniso_U_22
_atom_site_aniso_U_33
_atom_site_aniso_U_23
_atom_site_aniso_U_13
_atom_site_aniso_U_12
As1 0.01105(18) 0.0289(2) 0.01728(19) 0.000 -0.00194(12) 0.000
Cu1 0.0130(2) 0.0349(3) 0.0246(3) 0.000 -0.00264(18) 0.000
O1 0.0157(11) 0.0455(17) 0.0262(12) 0.000 -0.0073(9) 0.000
N1 0.0157(12) 0.0208(15) 0.0197(13) 0.000 -0.0009(10) 0.000
N2 0.0147(9) 0.0251(12) 0.0212(9) -0.0006(8) 0.0023(7) 0.0014(8)
N3 0.0209(15) 0.0325(19) 0.0296(15) 0.000 -0.0022(12) 0.000
C1 0.0151(14) 0.0235(19) 0.0190(15) 0.000 0.0002(11) 0.000
C2 0.0153(15) 0.033(2) 0.0279(17) 0.000 0.0013(13) 0.000
C3 0.0234(17) 0.039(2) 0.0298(18) 0.000 0.0125(14) 0.000
C4 0.0352(19) 0.036(2) 0.0201(16) 0.000 0.0059(14) 0.000
C5 0.0269(17) 0.0205(19) 0.0190(15) 0.000 -0.0001(13) 0.000
C6 0.0319(19) 0.039(2) 0.0230(17) 0.000 -0.0051(14) 0.000
C7 0.0174(10) 0.0252(14) 0.0200(11) -0.0028(9) 0.0035(8) 0.0028(9)
C8 0.0258(12) 0.0308(15) 0.0247(12) 0.0008(10) -0.0034(9) 0.0052(10)
C9 0.0426(15) 0.0279(16) 0.0335(14) 0.0080(11) -0.0001(12) 0.0060(12)
C10 0.0335(13) 0.0247(15) 0.0368(14) 0.0015(11) 0.0070(11) -0.0025(11)
C11 0.0206(11) 0.0265(14) 0.0292(12) -0.0043(10) 0.0063(9) 0.0009(10)
C12 0.0214(12) 0.0334(17) 0.0498(16) -0.0010(13) 0.0014(11) -0.0060(11)
C13 0.0235(18) 0.026(2) 0.0270(17) 0.000 -0.0010(14) 0.000
C14 0.0203(17) 0.038(2) 0.045(2) 0.000 -0.0094(15) 0.000
P1 0.0290(5) 0.0329(6) 0.0301(5) 0.000 -0.0061(4) 0.000
F1 0.114(4) 0.071(4) 0.040(2) 0.019(3) -0.016(2) -0.012(4)
F2 0.067(3) 0.059(3) 0.085(3) -0.025(2) 0.003(2) -0.027(2)
F3 0.046(2) 0.092(4) 0.060(3) -0.015(3) -0.0076(19) 0.024(2)
F4 0.037(2) 0.088(4) 0.120(4) -0.027(3) -0.003(2) 0.021(2)
F5 0.081(3) 0.037(3) 0.095(4) 0.000(2) -0.025(3) -0.017(2)
F6 0.074(3) 0.114(5) 0.035(2) 0.017(3) 0.002(2) -0.012(4)

loop_
_atom_type_symbol
_atom_type_description
_atom_type_scat_dispersion_real
_atom_type_scat_dispersion_imag
_atom_type_scat_source
C C 0.0181 0.0091 'International Tables Vol C Tables 4.2.6.8 and 6.1.1.4'
H H 0.0000 0.0000 'International Tables Vol C Tables 4.2.6.8 and 6.1.1.4'
N N 0.0311 0.0180 'International Tables Vol C Tables 4.2.6.8 and 6.1.1.4'
O O 0.0492 0.0322 'International Tables Vol C Tables 4.2.6.8 and 6.1.1.4'
F F 0.0727 0.0534 'International Tables Vol C Tables 4.2.6.8 and 6.1.1.4'
P P 0.2955 0.4335 'International Tables Vol C Tables 4.2.6.8 and 6.1.1.4'
Cu Cu -1.9646 0.5888 'International Tables Vol C Tables 4.2.6.8 and 6.1.1.4'
As As -0.9300 1.0051 'International Tables Vol C Tables 4.2.6.8 and 6.1.1.4'

loop_
_geom_angle_atom_site_label_1
_geom_angle_atom_site_label_2
_geom_angle_atom_site_label_3
_geom_angle
_geom_angle_site_symmetry_1
_geom_angle_site_symmetry_3
_geom_angle_publ_flag
O1 As1 C7 112.41(8) . . ?
O1 As1 C7 112.41(8) . 6_565 ?
C7 As1 C7 105.65(13) . 6_565 ?
O1 As1 C1 114.43(12) . . ?
C7 As1 C1 105.62(8) . . ?
C7 As1 C1 105.62(8) 6_565 . ?
N3 Cu1 N1 122.71(11) . . ?
N3 Cu1 N2 116.14(7) . 6_565 ?
N1 Cu1 N2 98.70(7) . 6_565 ?
N3 Cu1 N2 116.14(7) . . ?
N1 Cu1 N2 98.70(7) . . ?
N2 Cu1 N2 100.58(10) 6_565 . ?
C1 N1 C5 117.2(3) . . ?
C1 N1 Cu1 115.1(2) . . ?
C5 N1 Cu1 127.8(2) . . ?
C7 N2 C11 116.9(2) . . ?
C7 N2 Cu1 114.14(16) . . ?
C11 N2 Cu1 128.93(15) . . ?
C13 N3 Cu1 179.9(3) . . ?
N1 C1 C2 125.1(3) . . ?
N1 C1 As1 116.9(2) . . ?
C2 C1 As1 118.0(2) . . ?
C1 C2 C3 117.1(3) . . ?
C1 C2 H2A 121.4 . . ?
C3 C2 H2A 121.4 . . ?
C4 C3 C2 119.1(3) . . ?
C4 C3 H3A 120.4 . . ?
C2 C3 H3A 120.4 . . ?
C3 C4 C5 120.6(3) . . ?
C3 C4 H4A 119.7 . . ?
C5 C4 H4A 119.7 . . ?
N1 C5 C4 120.9(3) . . ?
N1 C5 C6 117.7(3) . . ?
C4 C5 C6 121.4(3) . . ?
C5 C6 H6A 112.1 . . ?
C5 C6 H6B 106.8 . . ?
H6A C6 H6B 111.9 . . ?
C5 C6 H6B 106.76(10) . 6_565 ?
H6A C6 H6B 111.9 . 6_565 ?
H6B C6 H6B 107.0 . 6_565 ?
N2 C7 C8 125.0(2) . . ?
N2 C7 As1 116.94(17) . . ?
C8 C7 As1 118.08(17) . . ?
C7 C8 C9 117.3(2) . . ?
C7 C8 H8A 121.4 . . ?
C9 C8 H8A 121.4 . . ?
C10 C9 C8 119.0(2) . . ?
C10 C9 H9A 120.5 . . ?
C8 C9 H9A 120.5 . . ?
C9 C10 C11 120.3(2) . . ?
C9 C10 H10A 119.8 . . ?
C11 C10 H10A 119.8 . . ?
N2 C11 C10 121.4(2) . . ?
N2 C11 C12 118.0(2) . . ?
C10 C11 C12 120.6(2) . . ?
C11 C12 H12A 109.5 . . ?
C11 C12 H12B 109.5 . . ?
H12A C12 H12B 109.5 . . ?
C11 C12 H12C 109.5 . . ?
H12A C12 H12C 109.5 . . ?
H12B C12 H12C 109.5 . . ?
N3 C13 C14 179.2(4) . . ?
C13 C14 H14A 110.3 . . ?
C13 C14 H14B 110.0 . . ?
H14A C14 H14B 108.9 . . ?
C13 C14 H14B 109.97(11) . 6_565 ?
H14A C14 H14B 108.9 . 6_565 ?
H14B C14 H14B 108.9 . 6_565 ?
F5 P1 F1 91.2(2) . . ?
F5 P1 F4 90.6(2) . . ?
F1 P1 F4 90.1(3) . . ?
F5 P1 F6 90.7(3) . . ?
F1 P1 F6 177.9(3) . . ?
F4 P1 F6 90.7(3) . . ?
F5 P1 F3 90.1(3) . . ?
F1 P1 F3 89.9(3) . . ?
F4 P1 F3 179.3(3) . . ?
F6 P1 F3 89.2(2) . . ?
F5 P1 F2 178.1(2) . . ?
F1 P1 F2 90.2(3) . . ?
F4 P1 F2 90.7(3) . . ?
F6 P1 F2 87.9(2) . . ?
F3 P1 F2 88.6(2) . . ?

loop_
_geom_bond_atom_site_label_1
_geom_bond_atom_site_label_2
_geom_bond_distance
_geom_bond_site_symmetry_2
_geom_bond_publ_flag
As1 O1 1.634(2) . ?
As1 C7 1.927(2) . ?
As1 C7 1.927(2) 6_565 ?
As1 C1 1.929(3) . ?
Cu1 N3 1.948(3) . ?
Cu1 N1 2.082(3) . ?
Cu1 N2 2.136(2) 6_565 ?
Cu1 N2 2.136(2) . ?
N1 C1 1.348(4) . ?
N1 C5 1.353(4) . ?
N2 C7 1.351(3) . ?
N2 C11 1.351(3) . ?
N3 C13 1.128(4) . ?
C1 C2 1.380(4) . ?
C2 C3 1.387(5) . ?
C2 H2A 0.9500 . ?
C3 C4 1.374(5) . ?
C3 H3A 0.9500 . ?
C4 C5 1.396(5) . ?
C4 H4A 0.9500 . ?
C5 C6 1.501(5) . ?
C6 H6A 0.9800 . ?
C6 H6B 0.9800 . ?
C6 H6B 0.9800 6_565 ?
C7 C8 1.379(3) . ?
C8 C9 1.388(4) . ?
C8 H8A 0.9500 . ?
C9 C10 1.377(4) . ?
C9 H9A 0.9500 . ?
C10 C11 1.393(4) . ?
C10 H10A 0.9500 . ?
C11 C12 1.495(3) . ?
C12 H12A 0.9800 . ?
C12 H12B 0.9800 . ?
C12 H12C 0.9800 . ?
C13 C14 1.459(5) . ?
C14 H14A 0.9800 . ?
C14 H14B 0.9801 . ?
C14 H14B 0.9800 6_565 ?
P1 F5 1.563(4) . ?
P1 F1 1.571(4) . ?
P1 F4 1.575(4) . ?
P1 F6 1.590(4) . ?
P1 F3 1.591(3) . ?
P1 F2 1.592(4) . ?

loop_
_geom_torsion_atom_site_label_1
_geom_torsion_atom_site_label_2
_geom_torsion_atom_site_label_3
_geom_torsion_atom_site_label_4
_geom_torsion
_geom_torsion_site_symmetry_1
_geom_torsion_site_symmetry_2
_geom_torsion_site_symmetry_3
_geom_torsion_site_symmetry_4
_geom_torsion_publ_flag
C5 N1 C1 C2 0.000(1) . . . . ?
Cu1 N1 C1 C2 180.000(1) . . . . ?
C5 N1 C1 As1 180.000(0) . . . . ?
Cu1 N1 C1 As1 0.000(1) . . . . ?
N1 C1 C2 C3 0.000(1) . . . . ?
As1 C1 C2 C3 180.000(1) . . . . ?
C1 C2 C3 C4 0.000(1) . . . . ?
C2 C3 C4 C5 0.000(1) . . . . ?
C1 N1 C5 C4 0.000(1) . . . . ?
Cu1 N1 C5 C4 180.000(1) . . . . ?
C1 N1 C5 C6 180.000(1) . . . . ?
Cu1 N1 C5 C6 0.000(1) . . . . ?
C3 C4 C5 N1 0.000(1) . . . . ?
C3 C4 C5 C6 180.000(1) . . . . ?
C11 N2 C7 C8 1.1(3) . . . . ?
Cu1 N2 C7 C8 -177.64(19) . . . . ?
C11 N2 C7 As1 -178.31(16) . . . . ?
Cu1 N2 C7 As1 3.0(2) . . . . ?
N2 C7 C8 C9 0.9(4) . . . . ?
As1 C7 C8 C9 -179.76(19) . . . . ?
C7 C8 C9 C10 -1.5(4) . . . . ?
C8 C9 C10 C11 0.3(4) . . . . ?
C7 N2 C11 C10 -2.4(3) . . . . ?
Cu1 N2 C11 C10 176.13(17) . . . . ?
C7 N2 C11 C12 177.9(2) . . . . ?
Cu1 N2 C11 C12 -3.6(3) . . . . ?
C9 C10 C11 N2 1.8(4) . . . . ?
C9 C10 C11 C12 -178.6(2) . . . . ?
